data_4339560
loop_
_publ_author_name
'Liu, Gao-Feng'
'Filipovi\'c, Milos'
'Heinemann, Frank W.'
'Ivanovi\'c-Burmazovi\'c, Ivana'

_publ_section_title
;
 Seven-coordinate iron and manganese complexes with acyclic and rigid
 pentadentate chelates and their superoxide dismutase activity.
;
_journal_issue 21
_journal_name_full 'Inorganic chemistry'
_journal_page_first 8825
_journal_page_last 8835
_journal_paper_doi 10.1021/ic7012039
_journal_volume 46
_journal_year 2007
_chemical_formula_moiety 'C13 H19 Fe N7 O6, 2(N O3), H2 O'
_chemical_formula_sum 'C13 H21 Fe N9 O13'
_chemical_formula_weight 567.24
_chemical_name_systematic
; 
 ? 
;
_space_group_IT_number 14
_symmetry_cell_setting monoclinic
_symmetry_space_group_name_Hall '-P 2ybc'
_symmetry_space_group_name_H-M 'P 1 21/c 1'
_atom_sites_solution_hydrogens difmap
_atom_sites_solution_primary direct
_atom_sites_solution_secondary difmap
_audit_creation_method SHELXL-97
_cell_angle_alpha 90.00
_cell_angle_beta 93.079(9)
_cell_angle_gamma 90.00
_cell_formula_units_Z 4
_cell_length_a 8.0028(6)
_cell_length_b 14.6046(5)
_cell_length_c 18.226(2)
_cell_measurement_reflns_used 309
_cell_measurement_temperature 100(2)
_cell_measurement_theta_max 20.00
_cell_measurement_theta_min 6.00
_cell_volume 2127.1(3)
_computing_cell_refinement 'EVALCCD (Duisenberg, 2003)'
_computing_data_collection 'COLLECT (Bruker-Nonius, 2002)'
_computing_data_reduction 'EVALCCD (Duisenberg, 2003)'
_computing_molecular_graphics 'SHELXTL 6.12 (Bruker AXS, 2002)'
_computing_publication_material 'SHELXTL 6.12 (Bruker AXS, 2002)'
_computing_structure_refinement 'SHELXTL 6.12 (Bruker AXS, 2002)'
_computing_structure_solution 'SHELXTL 6.12 (Bruker AXS, 2002)'
_diffrn_ambient_temperature 100(2)
_diffrn_detector_area_resol_mean 9
_diffrn_measured_fraction_theta_full 0.998
_diffrn_measured_fraction_theta_max 0.998
_diffrn_measurement_device_type 'Bruker-Nonius KappaCCD'
_diffrn_measurement_method
;
 \f- and \w-rotations with 1.80 \% and 72 sec per frame
;
_diffrn_radiation_monochromator graphite
_diffrn_radiation_source 'fine-focus sealed tube'
_diffrn_radiation_type MoK\a
_diffrn_radiation_wavelength 0.71073
_diffrn_reflns_av_R_equivalents 0.0307
_diffrn_reflns_av_sigmaI/netI 0.0181
_diffrn_reflns_limit_h_max 10
_diffrn_reflns_limit_h_min -10
_diffrn_reflns_limit_k_max 19
_diffrn_reflns_limit_k_min -19
_diffrn_reflns_limit_l_max 24
_diffrn_reflns_limit_l_min -24
_diffrn_reflns_number 54411
_diffrn_reflns_theta_full 28.70
_diffrn_reflns_theta_max 28.70
_diffrn_reflns_theta_min 3.16
_exptl_absorpt_coefficient_mu 0.799
_exptl_absorpt_correction_T_max 0.923
_exptl_absorpt_correction_T_min 0.852
_exptl_absorpt_correction_type multi-scan
_exptl_absorpt_process_details 'SADABS, Bruker-AXS, 2002'
_exptl_crystal_colour black
_exptl_crystal_density_diffrn 1.771
_exptl_crystal_density_method 'not measured'
_exptl_crystal_description rhomb
_exptl_crystal_F_000 1168
_exptl_crystal_size_max 0.25
_exptl_crystal_size_mid 0.16
_exptl_crystal_size_min 0.10
_refine_diff_density_max 0.487
_refine_diff_density_min -0.336
_refine_diff_density_rms 0.061
_refine_ls_extinction_method none
_refine_ls_goodness_of_fit_ref 1.034
_refine_ls_hydrogen_treatment refxyz
_refine_ls_matrix_type full
_refine_ls_number_parameters 388
_refine_ls_number_reflns 5491
_refine_ls_number_restraints 4
_refine_ls_restrained_S_all 1.034
_refine_ls_R_factor_all 0.0356
_refine_ls_R_factor_gt 0.0262
_refine_ls_shift/su_max 0.006
_refine_ls_shift/su_mean 0.000
_refine_ls_structure_factor_coef Fsqd
_refine_ls_weighting_details 'calc w=1/[\s^2^(Fo^2^)+(0.0344P)^2^+1.2403P] where P=(Fo^2^+2Fc^2^)/3'
_refine_ls_weighting_scheme calc
_refine_ls_wR_factor_gt 0.0629
_refine_ls_wR_factor_ref 0.0671
_reflns_number_gt 4700
_reflns_number_total 5491
_reflns_threshold_expression >2sigma(I)
_cod_data_source_file ic7012039-file001.cif
_cod_data_source_block ii0507
_cod_original_sg_symbol_Hall -P2ybc
_cod_original_sg_symbol_H-M P2(1)/c
_cod_database_code 4339560

loop_
_symmetry_equiv_pos_as_xyz
'x, y, z'
'-x, y+1/2, -z+1/2'
'-x, -y, -z'
'x, -y-1/2, z-1/2'

loop_
_atom_site_label
_atom_site_type_symbol
_atom_site_fract_x
_atom_site_fract_y
_atom_site_fract_z
_atom_site_U_iso_or_equiv
_atom_site_adp_type
_atom_site_occupancy
_atom_site_symmetry_multiplicity
_atom_site_calc_flag
_atom_site_refinement_flags
Fe1 Fe 0.01948(2) 0.161443(12) 0.143094(10) 0.00687(6) Uani 1 1 d .
O1 O -0.09736(11) 0.27108(6) 0.07751(5) 0.00998(18) Uani 1 1 d .
O2 O -0.01218(12) 0.41774(7) -0.06844(5) 0.0133(2) Uani 1 1 d .
O3 O -0.21688(11) 0.18395(6) 0.19617(5) 0.00990(18) Uani 1 1 d .
O4 O -0.41598(12) 0.09412(7) 0.34657(5) 0.0149(2) Uani 1 1 d .
O5 O -0.09600(12) 0.06568(7) 0.06694(5) 0.01151(19) Uani 1 1 d D
H5A H -0.086(2) 0.0090(10) 0.0746(9) 0.014 Uiso 1 1 d D
H5B H -0.103(2) 0.0762(12) 0.0221(8) 0.014 Uiso 1 1 d D
O6 O 0.13758(12) 0.25566(6) 0.22107(5) 0.01094(19) Uani 1 1 d D
H6A H 0.089(2) 0.2682(12) 0.2582(8) 0.013 Uiso 1 1 d D
H6B H 0.174(2) 0.3028(10) 0.2035(9) 0.013 Uiso 1 1 d D
N1 N 0.24781(13) 0.07663(7) 0.15058(6) 0.0082(2) Uani 1 1 d .
N2 N 0.19102(14) 0.20220(7) 0.05610(6) 0.0086(2) Uani 1 1 d .
N3 N 0.13375(14) 0.27206(7) 0.01087(6) 0.0088(2) Uani 1 1 d .
H3N H 0.189(2) 0.2929(11) -0.0247(9) 0.011 Uiso 1 1 d .
N4 N -0.24285(14) 0.40574(8) -0.00131(6) 0.0115(2) Uani 1 1 d .
H4A H -0.290(2) 0.3778(12) 0.0345(10) 0.014 Uiso 1 1 d .
H4B H -0.294(2) 0.4487(12) -0.0241(10) 0.014 Uiso 1 1 d .
N5 N 0.00710(13) 0.06320(7) 0.23548(6) 0.0083(2) Uani 1 1 d .
N6 N -0.13414(14) 0.07008(8) 0.27461(6) 0.0091(2) Uani 1 1 d .
H6N H -0.146(2) 0.0409(12) 0.3122(10) 0.011 Uiso 1 1 d .
N7 N -0.50677(15) 0.20508(8) 0.26507(6) 0.0116(2) Uani 1 1 d .
H7D H -0.598(2) 0.2084(12) 0.2840(10) 0.014 Uiso 1 1 d .
H7E H -0.486(2) 0.2361(12) 0.2284(10) 0.014 Uiso 1 1 d .
C1 C 0.36962(16) 0.09034(8) 0.10379(7) 0.0089(2) Uani 1 1 d .
C2 C 0.51608(17) 0.03837(9) 0.10776(7) 0.0117(3) Uani 1 1 d .
H2 H 0.600(2) 0.0507(12) 0.0753(9) 0.014 Uiso 1 1 d .
C3 C 0.53401(17) -0.02923(9) 0.16158(7) 0.0123(3) Uani 1 1 d .
H3 H 0.631(2) -0.0667(12) 0.1657(9) 0.015 Uiso 1 1 d .
C4 C 0.40856(17) -0.04289(9) 0.21017(7) 0.0109(2) Uani 1 1 d .
H4 H 0.420(2) -0.0869(12) 0.2474(9) 0.013 Uiso 1 1 d .
C5 C 0.26617(16) 0.01229(8) 0.20300(7) 0.0085(2) Uani 1 1 d .
C6 C 0.33573(16) 0.16530(9) 0.04940(7) 0.0096(2) Uani 1 1 d .
C7 C 0.46352(19) 0.19131(11) -0.00354(8) 0.0168(3) Uani 1 1 d .
H7A H 0.500(2) 0.1416(13) -0.0278(10) 0.020 Uiso 1 1 d .
H7B H 0.439(2) 0.2409(13) -0.0304(10) 0.020 Uiso 1 1 d .
H7C H 0.568(2) 0.2076(13) 0.0250(10) 0.020 Uiso 1 1 d .
C8 C -0.01841(16) 0.30296(9) 0.02709(7) 0.0084(2) Uani 1 1 d .
C9 C -0.09237(16) 0.38215(9) -0.01975(7) 0.0092(2) Uani 1 1 d .
C10 C 0.12519(16) 0.00614(8) 0.25287(7) 0.0079(2) Uani 1 1 d .
C11 C 0.13467(17) -0.06043(9) 0.31498(7) 0.0112(2) Uani 1 1 d .
H11A H 0.147(2) -0.1218(12) 0.2968(9) 0.013 Uiso 1 1 d .
H11B H 0.041(2) -0.0553(12) 0.3432(9) 0.013 Uiso 1 1 d .
H11C H 0.236(2) -0.0491(11) 0.3454(9) 0.013 Uiso 1 1 d .
C12 C -0.24072(16) 0.13569(9) 0.25005(7) 0.0085(2) Uani 1 1 d .
C13 C -0.39868(16) 0.14387(9) 0.29308(7) 0.0095(2) Uani 1 1 d .
N10 N 0.60923(14) 0.88752(7) 0.38799(6) 0.0105(2) Uani 1 1 d .
O11 O 0.49759(13) 0.83350(7) 0.36323(5) 0.0152(2) Uani 1 1 d .
O12 O 0.73903(13) 0.90100(7) 0.35268(6) 0.0169(2) Uani 1 1 d .
O13 O 0.59219(13) 0.92675(7) 0.44766(5) 0.0166(2) Uani 1 1 d .
N20 N 0.04480(15) 0.84581(8) 0.11767(6) 0.0117(2) Uani 1 1 d .
O21 O 0.14820(13) 0.86151(8) 0.07017(5) 0.0179(2) Uani 1 1 d .
O22 O -0.09141(13) 0.88933(7) 0.11675(6) 0.0190(2) Uani 1 1 d .
O23 O 0.07629(14) 0.78729(7) 0.16630(6) 0.0201(2) Uani 1 1 d .
O7 O 0.27440(14) 0.15461(7) 0.38514(6) 0.0155(2) Uani 1 1 d .
H7F H 0.194(2) 0.1202(13) 0.3904(10) 0.019 Uiso 1 1 d .
H7G H 0.359(3) 0.1247(13) 0.3853(10) 0.019 Uiso 1 1 d .

loop_
_atom_site_aniso_label
_atom_site_aniso_U_11
_atom_site_aniso_U_22
_atom_site_aniso_U_33
_atom_site_aniso_U_23
_atom_site_aniso_U_13
_atom_site_aniso_U_12
Fe1 0.00625(9) 0.00773(9) 0.00675(9) 0.00082(6) 0.00151(6) 0.00120(6)
O1 0.0101(4) 0.0112(4) 0.0089(4) 0.0020(3) 0.0031(3) 0.0012(3)
O2 0.0134(5) 0.0151(5) 0.0118(4) 0.0046(4) 0.0034(4) 0.0017(4)
O3 0.0094(4) 0.0114(4) 0.0090(4) 0.0023(3) 0.0019(3) 0.0012(3)
O4 0.0143(5) 0.0180(5) 0.0131(5) 0.0062(4) 0.0057(4) 0.0040(4)
O5 0.0152(5) 0.0101(4) 0.0091(4) 0.0002(3) 0.0001(4) -0.0008(4)
O6 0.0132(5) 0.0101(4) 0.0097(4) -0.0006(3) 0.0031(4) -0.0005(4)
N1 0.0080(5) 0.0082(5) 0.0086(5) -0.0008(4) 0.0005(4) 0.0003(4)
N2 0.0096(5) 0.0079(5) 0.0081(5) 0.0010(4) 0.0000(4) -0.0002(4)
N3 0.0105(5) 0.0089(5) 0.0072(5) 0.0024(4) 0.0024(4) 0.0005(4)
N4 0.0115(6) 0.0131(5) 0.0099(5) 0.0040(4) 0.0018(4) 0.0033(4)
N5 0.0076(5) 0.0098(5) 0.0078(5) -0.0006(4) 0.0022(4) -0.0005(4)
N6 0.0081(5) 0.0116(5) 0.0079(5) 0.0021(4) 0.0036(4) 0.0013(4)
N7 0.0084(5) 0.0144(6) 0.0123(6) 0.0031(4) 0.0041(4) 0.0026(4)
C1 0.0088(6) 0.0091(6) 0.0090(6) -0.0017(4) 0.0009(4) -0.0009(5)
C2 0.0090(6) 0.0139(6) 0.0125(6) -0.0014(5) 0.0029(5) 0.0005(5)
C3 0.0085(6) 0.0140(6) 0.0144(6) -0.0019(5) -0.0001(5) 0.0032(5)
C4 0.0113(6) 0.0101(6) 0.0109(6) -0.0003(5) -0.0010(5) 0.0011(5)
C5 0.0091(6) 0.0082(6) 0.0080(5) -0.0016(4) -0.0002(4) -0.0011(5)
C6 0.0097(6) 0.0097(6) 0.0095(6) -0.0010(5) 0.0019(5) -0.0013(5)
C7 0.0166(7) 0.0147(7) 0.0202(7) 0.0042(6) 0.0114(6) 0.0018(5)
C8 0.0095(6) 0.0076(6) 0.0080(5) -0.0010(4) -0.0005(4) -0.0011(4)
C9 0.0116(6) 0.0090(6) 0.0069(5) -0.0007(4) -0.0007(4) -0.0006(5)
C10 0.0085(6) 0.0078(5) 0.0074(5) -0.0014(4) 0.0002(4) -0.0008(4)
C11 0.0116(6) 0.0114(6) 0.0106(6) 0.0026(5) 0.0020(5) 0.0020(5)
C12 0.0078(6) 0.0096(6) 0.0081(6) -0.0017(4) 0.0004(4) -0.0006(4)
C13 0.0090(6) 0.0109(6) 0.0088(6) -0.0008(4) 0.0015(5) 0.0000(5)
N10 0.0116(5) 0.0078(5) 0.0119(5) 0.0018(4) 0.0005(4) 0.0017(4)
O11 0.0151(5) 0.0140(5) 0.0161(5) -0.0017(4) -0.0033(4) -0.0034(4)
O12 0.0162(5) 0.0125(5) 0.0231(5) 0.0010(4) 0.0114(4) 0.0006(4)
O13 0.0212(5) 0.0156(5) 0.0133(5) -0.0051(4) 0.0056(4) -0.0042(4)
N20 0.0143(6) 0.0115(5) 0.0093(5) -0.0021(4) 0.0013(4) -0.0020(4)
O21 0.0167(5) 0.0267(6) 0.0109(5) 0.0031(4) 0.0045(4) -0.0017(4)
O22 0.0166(5) 0.0138(5) 0.0273(6) 0.0022(4) 0.0059(4) 0.0042(4)
O23 0.0216(6) 0.0229(5) 0.0161(5) 0.0096(4) 0.0038(4) 0.0042(4)
O7 0.0112(5) 0.0196(5) 0.0164(5) -0.0030(4) 0.0058(4) -0.0008(4)

loop_
_atom_type_symbol
_atom_type_description
_atom_type_scat_dispersion_real
_atom_type_scat_dispersion_imag
_atom_type_scat_source
C C 0.0033 0.0016 'International Tables Vol C Tables 4.2.6.8 and 6.1.1.4'
H H 0.0000 0.0000 'International Tables Vol C Tables 4.2.6.8 and 6.1.1.4'
N N 0.0061 0.0033 'International Tables Vol C Tables 4.2.6.8 and 6.1.1.4'
O O 0.0106 0.0060 'International Tables Vol C Tables 4.2.6.8 and 6.1.1.4'
Fe Fe 0.3463 0.8444 'International Tables Vol C Tables 4.2.6.8 and 6.1.1.4'

loop_
_geom_angle_atom_site_label_1
_geom_angle_atom_site_label_2
_geom_angle_atom_site_label_3
_geom_angle
O5 Fe1 O6 178.88(4)
O5 Fe1 O1 88.10(4)
O6 Fe1 O1 93.01(4)
O5 Fe1 O3 91.79(4)
O6 Fe1 O3 88.37(4)
O1 Fe1 O3 77.12(3)
O5 Fe1 N1 90.03(4)
O6 Fe1 N1 89.16(4)
O1 Fe1 N1 140.93(4)
O3 Fe1 N1 141.95(4)
O5 Fe1 N5 91.96(4)
O6 Fe1 N5 87.04(4)
O1 Fe1 N5 148.91(4)
O3 Fe1 N5 71.80(4)
N1 Fe1 N5 70.15(4)
O5 Fe1 N2 88.53(4)
O6 Fe1 N2 91.92(4)
O1 Fe1 N2 71.14(4)
O3 Fe1 N2 148.23(4)
N1 Fe1 N2 69.80(4)
N5 Fe1 N2 139.95(4)
C8 O1 Fe1 117.65(8)
C12 O3 Fe1 116.08(8)
Fe1 O5 H5A 120.0(12)
Fe1 O5 H5B 121.3(12)
H5A O5 H5B 110.2(17)
Fe1 O6 H6A 118.3(12)
Fe1 O6 H6B 115.4(12)
H6A O6 H6B 109.3(17)
C5 N1 C1 120.02(11)
C5 N1 Fe1 119.72(8)
C1 N1 Fe1 120.25(8)
C6 N2 N3 121.72(11)
C6 N2 Fe1 123.06(9)
N3 N2 Fe1 115.20(8)
C8 N3 N2 113.16(10)
C8 N3 H3N 123.6(11)
N2 N3 H3N 123.2(11)
C9 N4 H4A 120.6(11)
C9 N4 H4B 119.7(12)
H4A N4 H4B 119.7(16)
C10 N5 N6 122.27(11)
C10 N5 Fe1 122.93(9)
N6 N5 Fe1 114.75(8)
C12 N6 N5 113.90(11)
C12 N6 H6N 123.3(12)
N5 N6 H6N 122.4(12)
C13 N7 H7D 117.0(12)
C13 N7 H7E 121.4(12)
H7D N7 H7E 121.5(17)
N1 C1 C2 121.46(12)
N1 C1 C6 114.75(11)
C2 C1 C6 123.78(12)
C3 C2 C1 118.45(12)
C3 C2 H2 122.0(11)
C1 C2 H2 119.5(10)
C4 C3 C2 120.01(12)
C4 C3 H3 118.8(10)
C2 C3 H3 121.2(10)
C3 C4 C5 118.16(12)
C3 C4 H4 121.0(10)
C5 C4 H4 120.8(10)
N1 C5 C4 121.89(12)
N1 C5 C10 114.78(11)
C4 C5 C10 123.33(11)
N2 C6 C1 112.09(11)
N2 C6 C7 127.23(12)
C1 C6 C7 120.66(12)
C6 C7 H7A 111.0(12)
C6 C7 H7B 115.1(12)
H7A C7 H7B 116.8(16)
C6 C7 H7C 108.0(11)
H7A C7 H7C 99.7(15)
H7B C7 H7C 104.4(16)
O1 C8 N3 122.85(12)
O1 C8 C9 120.02(11)
N3 C8 C9 117.13(11)
O2 C9 N4 126.25(12)
O2 C9 C8 121.02(12)
N4 C9 C8 112.72(11)
N5 C10 C5 112.40(11)
N5 C10 C11 128.03(12)
C5 C10 C11 119.57(11)
C10 C11 H11A 110.4(10)
C10 C11 H11B 110.8(10)
H11A C11 H11B 111.1(14)
C10 C11 H11C 109.2(10)
H11A C11 H11C 105.1(14)
H11B C11 H11C 110.0(14)
O3 C12 N6 123.43(12)
O3 C12 C13 122.15(11)
N6 C12 C13 114.39(11)
O4 C13 N7 127.18(13)
O4 C13 C12 119.49(12)
N7 C13 C12 113.30(11)
O13 N10 O11 119.60(11)
O13 N10 O12 120.29(11)
O11 N10 O12 120.11(11)
O23 N20 O21 120.11(12)
O23 N20 O22 119.75(11)
O21 N20 O22 120.14(11)
H7F O7 H7G 109.2(18)

loop_
_geom_bond_atom_site_label_1
_geom_bond_atom_site_label_2
_geom_bond_distance
Fe1 O5 2.1444(10)
Fe1 O6 2.1592(10)
Fe1 O1 2.1788(9)
Fe1 O3 2.1951(9)
Fe1 N1 2.2057(11)
Fe1 N5 2.2184(11)
Fe1 N2 2.2330(11)
O1 C8 1.2340(16)
O2 C9 1.2372(16)
O3 C12 1.2320(16)
O4 C13 1.2298(16)
O5 H5A 0.843(14)
O5 H5B 0.831(14)
O6 H6A 0.820(14)
O6 H6B 0.819(14)
N1 C5 1.3425(16)
N1 C1 1.3442(17)
N2 C6 1.2891(17)
N2 N3 1.3749(15)
N3 C8 1.3463(17)
N3 H3N 0.859(17)
N4 C9 1.3135(17)
N4 H4A 0.874(18)
N4 H4B 0.846(19)
N5 C10 1.2868(17)
N5 N6 1.3722(15)
N6 C12 1.3434(17)
N6 H6N 0.818(18)
N7 C13 1.3269(17)
N7 H7D 0.829(19)
N7 H7E 0.832(18)
C1 C2 1.3950(18)
C1 C6 1.4919(18)
C2 C3 1.3937(19)
C2 H2 0.938(18)
C3 C4 1.3883(19)
C3 H3 0.947(18)
C4 C5 1.3961(18)
C4 H4 0.935(17)
C5 C10 1.4890(17)
C6 C7 1.4925(18)
C7 H7A 0.906(19)
C7 H7B 0.889(19)
C7 H7C 0.988(19)
C8 C9 1.5370(17)
C10 C11 1.4911(17)
C11 H11A 0.963(18)
C11 H11B 0.936(18)
C11 H11C 0.971(17)
C12 C13 1.5277(18)
N10 O13 1.2433(15)
N10 O11 1.2574(15)
N10 O12 1.2663(15)
N20 O23 1.2472(15)
N20 O21 1.2504(15)
N20 O22 1.2612(16)
O7 H7F 0.83(2)
O7 H7G 0.80(2)

loop_
_geom_hbond_atom_site_label_D
_geom_hbond_atom_site_label_H
_geom_hbond_atom_site_label_A
_geom_hbond_distance_DH
_geom_hbond_distance_HA
_geom_hbond_distance_DA
_geom_hbond_angle_DHA
_geom_hbond_site_symmetry_A
N4 H4A O1 0.874(18) 2.301(17) 2.6659(15) 105.1(13) .
N7 H7E O3 0.832(18) 2.386(17) 2.7142(15) 104.3(14) .
N3 H3N O2 0.859(17) 2.531(16) 2.7925(14) 98.6(12) .
N6 H6N O4 0.818(18) 2.408(17) 2.6924(15) 101.4(13) .
O5 H5A O22 0.843(14) 1.910(14) 2.7304(14) 164.0(17) 1_545
O5 H5B O21 0.831(14) 1.929(15) 2.7274(14) 160.7(17) 3_565
O6 H6A O23 0.820(14) 1.978(14) 2.7810(14) 166.2(17) 2_545
O6 H6B O12 0.819(14) 1.915(14) 2.7259(14) 170.3(17) 2_645
N3 H3N O7 0.859(17) 1.969(17) 2.8181(15) 169.5(16) 4_565
N4 H4A O13 0.874(18) 2.557(17) 3.0266(16) 114.5(13) 2_545
N4 H4A O11 0.874(18) 2.641(18) 3.4863(16) 163.0(15) 2_545
N4 H4B O13 0.846(19) 2.086(19) 2.9088(15) 163.9(16) 4_475
N4 H4B O4 0.846(19) 2.579(17) 3.0322(16) 114.8(14) 4_565
N6 H6N O12 0.818(18) 2.374(17) 3.0509(15) 140.7(15) 1_445
N6 H6N O2 0.818(18) 2.448(17) 2.9779(15) 123.4(14) 4_566
N7 H7D O7 0.829(19) 2.292(18) 2.9684(16) 139.1(16) 1_455
N7 H7D O6 0.829(19) 2.448(18) 3.0074(15) 125.7(15) 1_455
N7 H7E O11 0.832(18) 2.192(18) 3.0015(15) 164.5(16) 2_545
O7 H7F O2 0.83(2) 1.93(2) 2.7020(15) 155.2(18) 4_566
O7 H7G O4 0.80(2) 2.02(2) 2.7570(15) 152.0(18) 1_655
